data_4000474
loop_
_publ_author_name
'Huajun Zhou'
'Cynthia S. Day '
'Abdessadek Lachgar'

_publ_section_title
;
Assembly of Hybrid Inorganic-Organic Materials from Octahedral
Nb6 Clusters and Metal Complexes
;
_journal_name_full 'Chemistry of Materials'
_journal_paper_doi 10.1021/cm049007w
_journal_year 2004
_chemical_formula_sum 'C24 H56 Cl12 N10 Nb6 O2'
_chemical_formula_weight 1499.65
_space_group_IT_number 64
_symmetry_cell_setting orthorhombic
_symmetry_space_group_name_Hall '-C 2ac 2'
_symmetry_space_group_name_H-M 'C m c a'
_atom_sites_solution_hydrogens geom
_atom_sites_solution_primary direct
_atom_sites_solution_secondary difmap
_cell_angle_alpha 90.00
_cell_angle_beta 90.00
_cell_angle_gamma 90.00
_cell_formula_units_Z 4
_cell_length_a 14.086(3)
_cell_length_b 20.057(4)
_cell_length_c 20.938(4)
_cell_measurement_reflns_used 3966
_cell_measurement_temperature 193(2)
_cell_measurement_theta_max 22.705
_cell_measurement_theta_min 3.893
_cell_volume 5915(2)
_diffrn_ambient_temperature 193(2)
_diffrn_detector_area_resol_mean ?
_diffrn_measurement_device_type 'Bruker SMART APEX CCD area detector'
_diffrn_measurement_method 'phi and omega scans'
_diffrn_radiation_monochromator graphite
_diffrn_radiation_source 'fine-focus sealed tube'
_diffrn_radiation_type MoK\a
_diffrn_radiation_wavelength 0.71073
_diffrn_reflns_av_R_equivalents 0.0566
_diffrn_reflns_av_sigmaI/netI 0.0352
_diffrn_reflns_limit_h_max 18
_diffrn_reflns_limit_h_min -18
_diffrn_reflns_limit_k_max 26
_diffrn_reflns_limit_k_min -26
_diffrn_reflns_limit_l_max 27
_diffrn_reflns_limit_l_min -27
_diffrn_reflns_number 25560
_diffrn_reflns_theta_max 27.50
_diffrn_reflns_theta_min 3.89
_diffrn_standards_decay_% ?
_diffrn_standards_interval_count ?
_diffrn_standards_interval_time ?
_diffrn_standards_number ?
_exptl_absorpt_coefficient_mu 1.696
_exptl_absorpt_correction_T_max 0.888
_exptl_absorpt_correction_T_min 0.768
_exptl_absorpt_correction_type multi-scan
_exptl_absorpt_process_details
; Data were corrected for absorption effects using the multiscan technique
 (SADABS).   The ratio of minimum to maximum apparent transmission was
 0.79.
;
_exptl_crystal_colour green
_exptl_crystal_density_diffrn 1.684
_exptl_crystal_density_meas ?
_exptl_crystal_density_method 'not measured'
_exptl_crystal_description 'rectangular plate'
_exptl_crystal_F_000 2944
_exptl_crystal_size_max 0.21
_exptl_crystal_size_mid 0.13
_exptl_crystal_size_min 0.07
_refine_ls_extinction_coef ?
_refine_ls_extinction_method none
_refine_ls_goodness_of_fit_ref 1.106
_refine_ls_hydrogen_treatment mixed
_refine_ls_matrix_type full
_refine_ls_number_parameters 133
_refine_ls_number_reflns 3521
_refine_ls_number_restraints 0
_refine_ls_restrained_S_all 1.106
_refine_ls_R_factor_all 0.0683
_refine_ls_R_factor_gt 0.0482
_refine_ls_shift/su_max 0.001
_refine_ls_shift/su_mean 0.000
_refine_ls_structure_factor_coef Fsqd
_refine_ls_weighting_details 'calc w=1/[\s^2^(Fo^2^)+(0.0640P)^2^+7.7140P] where P=(Fo^2^+2Fc^2^)/3'
_refine_ls_weighting_scheme calc
_refine_ls_wR_factor_gt 0.1173
_refine_ls_wR_factor_ref 0.1270
_reflns_number_gt 2647
_reflns_number_total 3521
_reflns_threshold_expression >2sigma(I)
_cod_depositor_comments
;
The following automatic conversions were performed:
'_symmetry_cell_setting' value 'Orthorhombic' changed to 'orthorhombic'
according to '/home/saulius/struct/CIF-dictionaries/cif_core.dic'
dictionary named 'cif_core.dic' version 2.4.1 from 2010-06-29.

Automatic conversion script
Id: cif_fix_enum 1527 2010-12-29 10:47:43Z saulius 
;
_cod_original_sg_symbol_H-M Cmca
_cod_database_code 4000474

loop_
_symmetry_equiv_pos_as_xyz
'x, y, z'
'-x, -y+1/2, z+1/2'
'-x, y+1/2, -z+1/2'
'x, -y, -z'
'x+1/2, y+1/2, z'
'-x+1/2, -y+1, z+1/2'
'-x+1/2, y+1, -z+1/2'
'x+1/2, -y+1/2, -z'
'-x, -y, -z'
'x, y-1/2, -z-1/2'
'x, -y-1/2, z-1/2'
'-x, y, z'
'-x+1/2, -y+1/2, -z'
'x+1/2, y, -z-1/2'
'x+1/2, -y, z-1/2'
'-x+1/2, y+1/2, z'

loop_
_atom_site_label
_atom_site_type_symbol
_atom_site_fract_x
_atom_site_fract_y
_atom_site_fract_z
_atom_site_U_iso_or_equiv
_atom_site_adp_type
_atom_site_occupancy
_atom_site_symmetry_multiplicity
_atom_site_calc_flag
_atom_site_refinement_flags
_atom_site_disorder_assembly
_atom_site_disorder_group
Nb1 Nb 0.0000 0.05760(3) 0.41787(3) 0.04018(17) Uani 1 2 d S . .
Nb2 Nb 0.10399(3) 0.06036(2) 0.539108(19) 0.03939(15) Uani 1 1 d . . .
Cl1 Cl 0.12381(9) 0.13859(6) 0.44897(6) 0.0509(3) Uani 1 1 d . . .
Cl2 Cl 0.12184(9) -0.00346(7) 0.35770(5) 0.0528(3) Uani 1 1 d . . .
Cl3 Cl 0.24476(12) 0.0000 0.5000 0.0480(4) Uani 1 2 d S . .
Cl4 Cl 0.0000 0.14213(9) 0.59267(9) 0.0524(4) Uani 1 2 d S . .
C1 C 0.0000 0.1197(4) 0.3265(4) 0.0559(19) Uani 1 2 d S . .
C2 C 0.2178(4) 0.1278(3) 0.5821(3) 0.0596(14) Uani 1 1 d . . .
C3 C 0.5000 0.0905(4) 0.5102(5) 0.089(3) Uani 1 2 d S . .
H3A H 0.5000 0.0675 0.4689 0.133 Uiso 1 2 calc SR . .
H3B H 0.4432 0.0778 0.5343 0.133 Uiso 0.50 1 calc PR . .
H3C H 0.5568 0.0778 0.5343 0.133 Uiso 0.50 1 calc PR . .
C4 C 0.5000 0.1995(5) 0.5626(5) 0.080(3) Uani 1 2 d S . .
H4A H 0.5573 0.1877 0.5866 0.119 Uiso 0.50 1 calc PR . .
H4B H 0.4437 0.1867 0.5872 0.119 Uiso 0.50 1 calc PR . .
H4C H 0.4990 0.2477 0.5551 0.119 Uiso 1 2 calc SR . .
C5 C 0.4127(5) 0.1829(4) 0.4632(3) 0.087(2) Uani 1 1 d . . .
H5A H 0.4122 0.1599 0.4218 0.130 Uiso 1 1 calc R . .
H5B H 0.4127 0.2312 0.4562 0.130 Uiso 1 1 calc R . .
H5C H 0.3562 0.1702 0.4876 0.130 Uiso 1 1 calc R . .
C6 C 0.2526(5) 0.3050(3) 0.6921(3) 0.0761(18) Uani 1 1 d . . .
H6A H 0.3091 0.3335 0.6932 0.114 Uiso 1 1 calc R . .
H6B H 0.1956 0.3329 0.6905 0.114 Uiso 1 1 calc R . .
H6C H 0.2550 0.2765 0.6540 0.114 Uiso 1 1 calc R . .
C7 C 0.1632(4) 0.2193(3) 0.7478(3) 0.0665(15) Uani 1 1 d . . .
H7A H 0.1610 0.1912 0.7860 0.100 Uiso 1 1 calc R . .
H7B H 0.1656 0.1910 0.7097 0.100 Uiso 1 1 calc R . .
H7C H 0.1063 0.2474 0.7462 0.100 Uiso 1 1 calc R . .
O1 O 0.4347(12) 0.0944(9) 0.3384(8) 0.170(6) Uiso 0.50 1 d P . .
N1 N 0.0000 0.1487(4) 0.2800(3) 0.072(2) Uani 1 2 d S . .
N2 N 0.2749(4) 0.1601(3) 0.6037(3) 0.0839(17) Uani 1 1 d . . .
N3 N 0.5000 0.1634(3) 0.4996(3) 0.0627(17) Uani 1 2 d S . .
N4 N 0.2500 0.2628(3) 0.7500 0.0560(15) Uani 1 2 d S . .
C8 C 0.3712(15) 0.0128(10) 0.3237(11) 0.126(6) Uiso 0.50 1 d P . .

loop_
_atom_site_aniso_label
_atom_site_aniso_U_11
_atom_site_aniso_U_22
_atom_site_aniso_U_33
_atom_site_aniso_U_23
_atom_site_aniso_U_13
_atom_site_aniso_U_12
Nb1 0.0437(3) 0.0433(3) 0.0336(3) 0.0044(2) 0.000 0.000
Nb2 0.0417(3) 0.0416(2) 0.0349(2) -0.00350(17) -0.00087(16) -0.00302(17)
Cl1 0.0538(7) 0.0461(7) 0.0526(7) 0.0066(5) 0.0017(6) -0.0093(5)
Cl2 0.0521(7) 0.0716(8) 0.0346(6) 0.0018(5) 0.0071(5) 0.0055(6)
Cl3 0.0403(8) 0.0584(10) 0.0454(9) -0.0049(7) 0.000 0.000
Cl4 0.0581(10) 0.0473(9) 0.0519(10) -0.0153(8) 0.000 0.000
C1 0.050(4) 0.068(5) 0.050(4) 0.020(4) 0.000 0.000
C2 0.057(3) 0.067(3) 0.054(3) -0.017(3) 0.005(3) -0.013(3)
C3 0.124(9) 0.046(5) 0.095(7) 0.009(5) 0.000 0.000
C4 0.064(5) 0.074(6) 0.101(7) -0.024(5) 0.000 0.000
C5 0.075(5) 0.099(6) 0.087(5) 0.016(4) -0.016(4) -0.005(4)
C6 0.092(5) 0.076(4) 0.060(4) 0.010(3) -0.004(3) -0.005(4)
C7 0.059(4) 0.081(4) 0.059(3) -0.007(3) 0.006(3) -0.008(3)
N1 0.069(5) 0.086(5) 0.062(4) 0.029(4) 0.000 0.000
N2 0.076(4) 0.101(4) 0.074(3) -0.035(3) 0.007(3) -0.039(3)
N3 0.062(4) 0.050(4) 0.077(5) 0.012(3) 0.000 0.000
N4 0.058(4) 0.063(4) 0.047(3) 0.000 0.001(3) 0.000
